data_9007906
loop_
_publ_author_name
'Eriksson, L.'
'Kalinowski, M. P.'

_publ_section_title
;
 Mn1-xFexS, x=0.05, an example of an anti-wurtzite structure
;
_journal_name_full 'Acta Crystallographica, Section E'
_journal_page_first i92
_journal_page_last i93
_journal_paper_doi 10.1107/S1600536801016051
_journal_volume 57
_journal_year 2001
_chemical_compound_source Synthetic
_chemical_formula_sum 'Fe0.05 Mn0.95 S'
_chemical_name_mineral Rambergite
_space_group_IT_number 186
_symmetry_space_group_name_Hall 'P 6c -2c'
_symmetry_space_group_name_H-M 'P 63 m c'
_cell_angle_alpha 90
_cell_angle_beta 90
_cell_angle_gamma 120
_cell_length_a 3.982
_cell_length_b 3.982
_cell_length_c 6.445
_cell_formula_units_Z 2
_cell_volume 88.503
_database_code_amcsd 0010364
_exptl_crystal_density_diffrn 3.267
_cod_original_formula_sum '(Mn.95 Fe.05) S'
_cod_database_code 9007906

loop_
_space_group_symop_operation_xyz
x,y,z
-x,-x+y,1/2+z
x-y,x,1/2+z
-y,-x,z
-y,x-y,z
x-y,-y,1/2+z
-x,-y,1/2+z
x,x-y,z
-x+y,-x,z
y,x,1/2+z
y,-x+y,1/2+z
-x+y,y,z

loop_
_atom_site_aniso_label
_atom_site_aniso_U_11
_atom_site_aniso_U_22
_atom_site_aniso_U_33
_atom_site_aniso_U_12
_atom_site_aniso_U_13
_atom_site_aniso_U_23
Mn 0.01560 0.01560 0.01490 0.00782 0.00000 0.00000
Fe 0.01560 0.01560 0.01490 0.00782 0.00000 0.00000
S 0.01350 0.01350 0.01610 0.00670 0.00000 0.00000

loop_
_atom_site_label
_atom_site_fract_x
_atom_site_fract_y
_atom_site_fract_z
_atom_site_occupancy
_atom_site_U_iso_or_equiv
Mn 0.66667 0.33333 0.00000 0.95000 0.01540
Fe 0.66667 0.33333 0.00000 0.05000 0.01540
S 0.66667 0.33333 0.62235 1.00000 0.01440

loop_
_cod_related_entry_id
_cod_related_entry_database
_cod_related_entry_code
1 AMCSD 0010364
